data_4518627
loop_
_publ_author_name
'Huang, Jingjun'
'Isaac, Matthew'
'Watt, Ryan'
'Becica, Joseph'
'Dennis, Emma'
'Saidaminov, Makhsud I.'
'Sabbers, William A.'
'Leitch, David C.'

_publ_section_title
;
 DMPDAB--Pd--MAH: A Versatile Pd(0) Source for Precatalyst Formation,
 Reaction Screening, and Preparative-Scale Synthesis
;
_journal_name_full 'ACS Catalysis'
_journal_page_first 5636
_journal_page_last 5646
_journal_paper_doi 10.1021/acscatal.1c00288
_journal_year 2021
_chemical_formula_moiety 'C36 H37 N4 O3 P Pd, C H2 Cl2, C2.5 H7.5 O0.5'
_chemical_formula_sum 'C39.5 H46.5 Cl2 N4 O3.5 P Pd'
_chemical_formula_weight 841.57
_space_group_crystal_system monoclinic
_space_group_IT_number 14
_space_group_name_Hall '-P 2yn'
_space_group_name_H-M_alt 'P 1 21/n 1'
_atom_sites_solution_hydrogens geom
_atom_sites_solution_primary iterative
_audit_creation_date 2020-08-22
_audit_creation_method
;
Olex2 1.2
(compiled 2018.05.29 svn.r3508 for OlexSys, GUI svn.r5506)
;
_cell_angle_alpha 90
_cell_angle_beta 99.686(4)
_cell_angle_gamma 90
_cell_formula_units_Z 4
_cell_length_a 12.848(2)
_cell_length_b 18.223(3)
_cell_length_c 16.659(3)
_cell_measurement_reflns_used 9938
_cell_measurement_temperature 100(2)
_cell_measurement_theta_max 28.010
_cell_measurement_theta_min 2.235
_cell_volume 3844.8(11)
_computing_cell_refinement 'SAINT v8. 34A (Bruker, 2013)'
_computing_data_reduction 'SAINT v8. 34A (Bruker, 2013)'
_computing_molecular_graphics 'Olex2 (Dolomanov et al., 2009)'
_computing_publication_material 'Olex2 (Dolomanov et al., 2009)'
_computing_structure_refinement 'XL (Sheldrick, 2008)'
_computing_structure_solution 'olex2.solve (Bourhis et al., 2015)'
_diffrn_ambient_temperature 100.0
_diffrn_measured_fraction_theta_full 1.000
_diffrn_measured_fraction_theta_max 0.994
_diffrn_measurement_device_type 'Bruker APEX-II CCD'
_diffrn_measurement_method '\f and \w scans'
_diffrn_radiation_type MoK\a
_diffrn_radiation_wavelength 0.71073
_diffrn_reflns_av_R_equivalents 0.0341
_diffrn_reflns_av_unetI/netI 0.0344
_diffrn_reflns_Laue_measured_fraction_full 1.000
_diffrn_reflns_Laue_measured_fraction_max 0.994
_diffrn_reflns_limit_h_max 16
_diffrn_reflns_limit_h_min -16
_diffrn_reflns_limit_k_max 23
_diffrn_reflns_limit_k_min -15
_diffrn_reflns_limit_l_max 21
_diffrn_reflns_limit_l_min -21
_diffrn_reflns_number 35443
_diffrn_reflns_point_group_measured_fraction_full 1.000
_diffrn_reflns_point_group_measured_fraction_max 0.994
_diffrn_reflns_theta_full 25.242
_diffrn_reflns_theta_max 28.019
_diffrn_reflns_theta_min 1.669
_exptl_absorpt_coefficient_mu 0.708
_exptl_absorpt_correction_T_max 0.7456
_exptl_absorpt_correction_T_min 0.6757
_exptl_absorpt_correction_type multi-scan
_exptl_absorpt_process_details
'SADABS-2014/5 (Bruker,2014/5) was used for absorption correction. wR2(int) was 0.0596 before and 0.0409 after correction. The Ratio of minimum to maximum transmission is 0.9062. The \l/2 correction factor is 0.00150.'
_exptl_crystal_colour yellow
_exptl_crystal_density_diffrn 1.454
_exptl_crystal_description block
_exptl_crystal_F_000 1738
_exptl_crystal_size_max 0.15
_exptl_crystal_size_mid 0.15
_exptl_crystal_size_min 0.1
_refine_diff_density_max 1.420
_refine_diff_density_min -1.421
_refine_diff_density_rms 0.094
_refine_ls_extinction_method none
_refine_ls_goodness_of_fit_ref 1.033
_refine_ls_hydrogen_treatment constr
_refine_ls_matrix_type full
_refine_ls_number_parameters 497
_refine_ls_number_reflns 9241
_refine_ls_number_restraints 48
_refine_ls_restrained_S_all 1.102
_refine_ls_R_factor_all 0.0525
_refine_ls_R_factor_gt 0.0393
_refine_ls_shift/su_max 0.001
_refine_ls_shift/su_mean 0.000
_refine_ls_structure_factor_coef Fsqd
_refine_ls_weighting_details 'w=1/[\s^2^(Fo^2^)+(0.0458P)^2^+7.6875P] where P=(Fo^2^+2Fc^2^)/3'
_refine_ls_weighting_scheme calc
_refine_ls_wR_factor_gt 0.0975
_refine_ls_wR_factor_ref 0.1046
_reflns_Friedel_coverage 0.000
_reflns_number_gt 7499
_reflns_number_total 9241
_reflns_threshold_expression 'I > 2\s(I)'
_cod_data_source_file cs1c00288_si_002.cif
_cod_data_source_block 12
_cod_original_cell_volume 3844.9(12)
_cod_original_formula_sum 'C39.50 H46.50 Cl2 N4 O3.50 P Pd'
_cod_database_code 4518627
_shelx_shelxl_version_number 2018/3
_shelx_space_group_comment
;
The symmetry employed for this shelxl refinement is uniquely defined
by the following loop, which should always be used as a source of
symmetry information in preference to the above space-group names.
They are only intended as comments.
;
_shelx_estimated_absorpt_t_max 0.933
_shelx_estimated_absorpt_t_min 0.901
_olex2_refinement_description
;
1. Fixed Uiso
 At 1.2 times of:
  All C(H) groups, All C(H,H) groups, All C(H,H,H,H) groups
 At 1.5 times of:
  All C(H,H,H) groups
2. Restrained distances
 C4S-C3S = C5S-C2S = C2S-C5T
 1.54 with sigma of 0.01
 O1S-C3S = O1S-C2S
 1.45 with sigma of 0.01
 C4S-O1S
 2.44 with sigma of 0.01
 O1S-C5S
 2.44 with sigma of 0.01
 O1S-C5T
 2.44 with sigma of 0.01
 C3S-C2S
 2.29 with sigma of 0.01
3. Rigid bond restraints
 C4S, C3S, O1S, C2S, C5S, C5T
 with sigma for 1-2 distances of 0.005 and sigma for 1-3 distances of 0.01
4. Uiso/Uaniso restraints and constraints
C4S \\sim C3S \\sim O1S \\sim C2S \\sim C5S \\sim C5T: within 2A with sigma of
0.005 and sigma for terminal atoms of 0.01
5. Others
 Sof(H2SD)=Sof(H2SC)=Sof(C5T)=Sof(H5TA)=Sof(H5TB)=Sof(H5TC)=1-FVAR(1)
 Sof(H2SA)=Sof(H2SB)=Sof(C5S)=Sof(H5SA)=Sof(H5SB)=Sof(H5SC)=FVAR(1)
 Fixed Sof: C3S(0.5) H3SA(0.5) H3SB(0.5) O1S(0.5) C2S(0.5) C4S(0.5) H4SA(0.5)
 H4SC(0.5) H4SB(0.5)
6.a Ternary CH refined with riding coordinates:
 C34(H34), C33(H33)
6.b Secondary CH2 refined with riding coordinates:
 C37(H37A,H37B), C3S(H3SA,H3SB), C2S(H2SA,H2SB), C2S(H2SD,H2SC)
6.c Aromatic/amide H refined with riding coordinates:
 C16(H16), C11(H11), C10(H10), C20(H20), C32(H32), C28(H28), C22(H22),
 C17(H17), C18(H18), C26(H26), C29(H29), C19(H19), C30(H30), C31(H31), C25(H25),
  C24(H24), C23(H23)
6.d Idealised Me refined as rotating group:
 C6(H6A,H6B,H6C), C8(H8A,H8B,H8C), C3(H3A,H3B,H3C), C4(H4A,H4B,H4C), C7(H7A,
 H7B,H7C), C2(H2A,H2B,H2C), C4S(H4SA,H4SC,H4SB), C5S(H5SA,H5SB,H5SC), C5T(H5TA,
 H5TB,H5TC)
;
_olex2_submission_special_instructions 'No special instructions were received'

loop_
_space_group_symop_operation_xyz
'x, y, z'
'-x+1/2, y+1/2, -z+1/2'
'-x, -y, -z'
'x-1/2, -y-1/2, z-1/2'

loop_
_atom_site_label
_atom_site_type_symbol
_atom_site_fract_x
_atom_site_fract_y
_atom_site_fract_z
_atom_site_U_iso_or_equiv
_atom_site_adp_type
_atom_site_occupancy
_atom_site_site_symmetry_order
_atom_site_calc_flag
_atom_site_refinement_flags_posn
_atom_site_refinement_flags_adp
_atom_site_refinement_flags_occupancy
_atom_site_disorder_assembly
_atom_site_disorder_group
Pd1 Pd 0.41148(2) 0.70469(2) 0.37178(2) 0.01384(7) Uani 1 1 d . . . . .
P1 P 0.33841(6) 0.82030(4) 0.37043(4) 0.01636(14) Uani 1 1 d . . . . .
Cl2 Cl 0.80674(10) 0.88338(7) 0.52364(7) 0.0603(3) Uani 1 1 d . . . . .
Cl1 Cl 0.88290(11) 0.76813(10) 0.42668(8) 0.0820(5) Uani 1 1 d . . . . .
O2 O 0.38218(16) 0.59364(11) 0.51568(12) 0.0210(4) Uani 1 1 d . . . . .
O3 O 0.39545(17) 0.50368(11) 0.42567(13) 0.0251(5) Uani 1 1 d . . . . .
O1 O 0.41875(18) 0.69124(12) 0.59841(13) 0.0277(5) Uani 1 1 d . . . . .
N4 N 0.32868(18) 0.57594(12) 0.23349(13) 0.0154(4) Uani 1 1 d . . . . .
N3 N 0.42374(18) 0.60223(12) 0.21946(13) 0.0154(4) Uani 1 1 d . . . . .
N1 N 0.28582(18) 0.77173(12) 0.21448(13) 0.0138(4) Uani 1 1 d . . . . .
N2 N 0.2436(2) 0.78712(13) 0.13552(14) 0.0192(5) Uani 1 1 d . . . . .
C34 C 0.5060(2) 0.67560(15) 0.48114(16) 0.0184(5) Uani 1 1 d . . . . .
H34 H 0.574426 0.701514 0.499779 0.022 Uiso 1 1 calc R . . . .
C14 C 0.2698(2) 0.63486(14) 0.24051(15) 0.0139(5) Uani 1 1 d . . . . .
C15 C 0.1593(2) 0.62672(14) 0.25243(16) 0.0161(5) Uani 1 1 d . . . . .
C16 C 0.0797(2) 0.67034(16) 0.20962(17) 0.0201(6) Uani 1 1 d . . . . .
H16 H 0.096726 0.707048 0.173439 0.024 Uiso 1 1 calc R . . . .
C12 C 0.4288(2) 0.67664(15) 0.22024(16) 0.0159(5) Uani 1 1 d . . . . .
C9 C 0.2767(2) 0.82961(14) 0.26544(16) 0.0154(5) Uani 1 1 d . . . . .
C36 C 0.4248(2) 0.56317(15) 0.45077(17) 0.0189(6) Uani 1 1 d . . . . .
C11 C 0.2086(2) 0.85585(15) 0.13801(17) 0.0203(6) Uani 1 1 d . . . . .
H11 H 0.175198 0.882115 0.091482 0.024 Uiso 1 1 calc R . . . .
C27 C 0.5048(2) 0.55042(15) 0.21008(17) 0.0186(5) Uani 1 1 d . . . . .
C33 C 0.5017(2) 0.61446(15) 0.42762(16) 0.0176(5) Uani 1 1 d . . . . .
H33 H 0.566028 0.596758 0.407095 0.021 Uiso 1 1 calc R . . . .
C10 C 0.2268(2) 0.88491(15) 0.21686(17) 0.0199(6) Uani 1 1 d . . . . .
H10 H 0.208621 0.932446 0.233417 0.024 Uiso 1 1 calc R . . . .
C6 C 0.3866(3) 0.97381(16) 0.3857(2) 0.0298(7) Uani 1 1 d . . . . .
H6A H 0.335505 0.980542 0.335514 0.045 Uiso 1 1 calc GR . . . .
H6B H 0.442013 1.011167 0.388697 0.045 Uiso 1 1 calc GR . . . .
H6C H 0.350638 0.978617 0.432829 0.045 Uiso 1 1 calc GR . . . .
C21 C 0.5190(2) 0.71988(16) 0.20243(18) 0.0220(6) Uani 1 1 d . . . . .
C13 C 0.3289(2) 0.70045(14) 0.23368(15) 0.0137(5) Uani 1 1 d . . . . .
C20 C 0.1335(2) 0.57319(17) 0.30535(19) 0.0256(6) Uani 1 1 d . . . . .
H20 H 0.187277 0.543444 0.335168 0.031 Uiso 1 1 calc R . . . .
C1 C 0.2283(2) 0.83126(17) 0.43021(17) 0.0230(6) Uani 1 1 d . . . . .
C35 C 0.4347(2) 0.65940(16) 0.53898(17) 0.0202(6) Uani 1 1 d . . . . .
C32 C 0.5232(2) 0.49232(16) 0.26403(19) 0.0239(6) Uani 1 1 d . . . . .
H32 H 0.482859 0.486911 0.306505 0.029 Uiso 1 1 calc R . . . .
C8 C 0.5007(3) 0.89170(17) 0.3164(2) 0.0275(7) Uani 1 1 d . . . . .
H8A H 0.529401 0.841994 0.314940 0.041 Uiso 1 1 calc GR . . . .
H8B H 0.558756 0.927190 0.325426 0.041 Uiso 1 1 calc GR . . . .
H8C H 0.454967 0.902318 0.264398 0.041 Uiso 1 1 calc GR . . . .
C28 C 0.5614(3) 0.55849(17) 0.1468(2) 0.0272(7) Uani 1 1 d . . . . .
H28 H 0.546624 0.597849 0.109251 0.033 Uiso 1 1 calc R . . . .
C22 C 0.5021(3) 0.77117(19) 0.1398(2) 0.0325(8) Uani 1 1 d . . . . .
H22 H 0.433135 0.778174 0.109779 0.039 Uiso 1 1 calc R . . . .
C5 C 0.4362(2) 0.89733(16) 0.38573(18) 0.0230(6) Uani 1 1 d . . . . .
C3 C 0.1490(3) 0.89248(19) 0.3997(2) 0.0311(7) Uani 1 1 d . . . . .
H3A H 0.186345 0.939469 0.400777 0.047 Uiso 1 1 calc GR . . . .
H3B H 0.095480 0.895369 0.435127 0.047 Uiso 1 1 calc GR . . . .
H3C H 0.114803 0.881618 0.343899 0.047 Uiso 1 1 calc GR . . . .
C17 C -0.0242(2) 0.66024(18) 0.21977(19) 0.0268(7) Uani 1 1 d . . . . .
H17 H -0.078357 0.690181 0.190715 0.032 Uiso 1 1 calc R . . . .
C4 C 0.2747(3) 0.8438(2) 0.52034(18) 0.0323(8) Uani 1 1 d . . . . .
H4A H 0.329453 0.807042 0.538047 0.048 Uiso 1 1 calc GR . . . .
H4B H 0.218615 0.839376 0.553272 0.048 Uiso 1 1 calc GR . . . .
H4C H 0.305754 0.893007 0.527193 0.048 Uiso 1 1 calc GR . . . .
C18 C -0.0491(3) 0.6069(2) 0.2718(2) 0.0343(8) Uani 1 1 d . . . . .
H18 H -0.120383 0.599988 0.278536 0.041 Uiso 1 1 calc R . . . .
C26 C 0.6203(3) 0.7104(2) 0.2468(2) 0.0339(8) Uani 1 1 d . . . . .
H26 H 0.632871 0.675731 0.290001 0.041 Uiso 1 1 calc R . . . .
C7 C 0.5115(3) 0.88443(18) 0.4664(2) 0.0322(7) Uani 1 1 d . . . . .
H7A H 0.472074 0.887945 0.511734 0.048 Uiso 1 1 calc GR . . . .
H7B H 0.567415 0.921601 0.472928 0.048 Uiso 1 1 calc GR . . . .
H7C H 0.543067 0.835499 0.465956 0.048 Uiso 1 1 calc GR . . . .
C29 C 0.6400(3) 0.50813(19) 0.1393(2) 0.0375(8) Uani 1 1 d . . . . .
H29 H 0.680069 0.513310 0.096630 0.045 Uiso 1 1 calc R . . . .
C19 C 0.0296(3) 0.5634(2) 0.3144(2) 0.0362(8) Uani 1 1 d . . . . .
H19 H 0.011960 0.526579 0.350161 0.043 Uiso 1 1 calc R . . . .
C30 C 0.6606(3) 0.4503(2) 0.1936(2) 0.0380(8) Uani 1 1 d . . . . .
H30 H 0.715285 0.416367 0.188555 0.046 Uiso 1 1 calc R . . . .
C2 C 0.1694(3) 0.75756(18) 0.4223(2) 0.0279(7) Uani 1 1 d . . . . .
H2A H 0.140540 0.748397 0.364878 0.042 Uiso 1 1 calc GR . . . .
H2B H 0.111735 0.759181 0.453930 0.042 Uiso 1 1 calc GR . . . .
H2C H 0.218512 0.718088 0.442932 0.042 Uiso 1 1 calc GR . . . .
C31 C 0.6016(3) 0.44205(19) 0.2551(2) 0.0324(7) Uani 1 1 d . . . . .
H31 H 0.614743 0.401687 0.291444 0.039 Uiso 1 1 calc R . . . .
C25 C 0.7030(3) 0.7526(3) 0.2267(3) 0.0535(13) Uani 1 1 d . . . . .
H25 H 0.772146 0.746804 0.256940 0.064 Uiso 1 1 calc R . . . .
C37 C 0.7749(3) 0.8034(2) 0.4659(2) 0.0418(9) Uani 1 1 d . . . . .
H37A H 0.748976 0.765645 0.500467 0.050 Uiso 1 1 calc R . . . .
H37B H 0.717076 0.814425 0.420219 0.050 Uiso 1 1 calc R . . . .
C24 C 0.6859(4) 0.8021(3) 0.1643(3) 0.0632(16) Uani 1 1 d . . . . .
H24 H 0.743301 0.829636 0.150725 0.076 Uiso 1 1 calc R . . . .
C23 C 0.5860(4) 0.8122(3) 0.1212(3) 0.0570(14) Uani 1 1 d . . . . .
H23 H 0.574218 0.847316 0.078528 0.068 Uiso 1 1 calc R . . . .
C3S C 0.0052(7) 0.4971(7) 0.5043(17) 0.0376(14) Uani 0.5 1 d D U P . .
H3SA H -0.007986 0.464531 0.549154 0.045 Uiso 0.5 1 calc R . P . .
H3SB H -0.010075 0.468401 0.453224 0.045 Uiso 0.5 1 calc R . P . .
O1S O 0.1133(4) 0.5158(3) 0.5179(3) 0.0447(11) Uani 0.5 1 d D U P A .
C2S C 0.1826(5) 0.4617(4) 0.5390(5) 0.0488(15) Uani 0.5 1 d D U P . .
H2SA H 0.223204 0.480323 0.590774 0.059 Uiso 0.615(8) 1 calc R . P A 1
H2SB H 0.230721 0.467655 0.498828 0.059 Uiso 0.615(8) 1 calc R . P A 1
H2SC H 0.232798 0.456800 0.500237 0.059 Uiso 0.385(8) 1 calc R . P A 2
H2SD H 0.147235 0.414092 0.544127 0.059 Uiso 0.385(8) 1 calc R . P A 2
C4S C -0.0735(5) 0.5615(4) 0.4982(5) 0.0526(17) Uani 0.5 1 d D U P . .
H4SC H -0.057572 0.600104 0.461192 0.079 Uiso 0.5 1 calc GR . P . .
H4SA H -0.064630 0.580854 0.553851 0.079 Uiso 0.5 1 calc GR . P . .
H4SB H -0.146418 0.544858 0.481500 0.079 Uiso 0.5 1 calc GR . P . .
C5S C 0.1861(7) 0.3822(3) 0.5526(5) 0.072(2) Uani 0.615(8) 1 d D U P A 1
H5SC H 0.164998 0.371210 0.605148 0.108 Uiso 0.615(8) 1 calc GR . P A 1
H5SA H 0.258054 0.364266 0.552681 0.108 Uiso 0.615(8) 1 calc GR . P A 1
H5SB H 0.137571 0.357844 0.508960 0.108 Uiso 0.615(8) 1 calc GR . P A 1
C5T C 0.2389(7) 0.4927(5) 0.6257(4) 0.042(2) Uani 0.385(8) 1 d D U P A 2
H5TA H 0.217082 0.543605 0.631858 0.063 Uiso 0.385(8) 1 calc GR . P A 2
H5TB H 0.315747 0.490661 0.628930 0.063 Uiso 0.385(8) 1 calc GR . P A 2
H5TC H 0.218345 0.462663 0.669272 0.063 Uiso 0.385(8) 1 calc GR . P A 2

loop_
_atom_site_aniso_label
_atom_site_aniso_U_11
_atom_site_aniso_U_22
_atom_site_aniso_U_33
_atom_site_aniso_U_23
_atom_site_aniso_U_13
_atom_site_aniso_U_12
Pd1 0.01637(11) 0.01198(10) 0.01204(10) -0.00076(7) -0.00086(7) 0.00173(7)
P1 0.0212(4) 0.0131(3) 0.0133(3) -0.0031(3) -0.0014(3) 0.0030(3)
Cl2 0.0723(8) 0.0601(7) 0.0410(6) 0.0120(5) -0.0120(5) -0.0101(6)
Cl1 0.0584(8) 0.1435(14) 0.0465(6) 0.0235(8) 0.0153(6) 0.0496(9)
O2 0.0224(11) 0.0213(10) 0.0199(10) 0.0012(8) 0.0052(8) 0.0007(8)
O3 0.0311(12) 0.0167(10) 0.0258(11) 0.0009(8) -0.0002(9) -0.0020(8)
O1 0.0351(13) 0.0302(12) 0.0178(10) -0.0022(9) 0.0048(9) 0.0048(9)
N4 0.0175(11) 0.0132(10) 0.0160(11) 0.0003(8) 0.0040(9) 0.0007(8)
N3 0.0164(11) 0.0137(11) 0.0156(11) -0.0027(8) 0.0016(9) 0.0016(8)
N1 0.0187(11) 0.0106(10) 0.0110(10) -0.0003(8) -0.0010(8) 0.0010(8)
N2 0.0266(13) 0.0164(11) 0.0123(11) 0.0016(9) -0.0031(9) -0.0011(9)
C34 0.0183(13) 0.0194(13) 0.0153(13) 0.0019(10) -0.0031(10) 0.0008(10)
C14 0.0181(13) 0.0125(12) 0.0103(12) -0.0003(9) 0.0002(10) -0.0002(9)
C15 0.0189(13) 0.0139(12) 0.0163(13) -0.0018(10) 0.0049(10) -0.0005(10)
C16 0.0210(14) 0.0212(14) 0.0180(13) 0.0015(11) 0.0030(11) 0.0006(11)
C12 0.0188(13) 0.0147(12) 0.0135(12) -0.0035(10) 0.0003(10) -0.0016(10)
C9 0.0185(13) 0.0130(12) 0.0137(12) -0.0025(10) 0.0000(10) 0.0003(10)
C36 0.0206(14) 0.0177(13) 0.0168(13) 0.0037(11) -0.0012(11) 0.0038(10)
C11 0.0270(15) 0.0126(12) 0.0182(13) 0.0027(10) -0.0048(11) -0.0024(11)
C27 0.0175(13) 0.0170(13) 0.0215(14) -0.0043(11) 0.0035(11) 0.0021(10)
C33 0.0162(13) 0.0181(13) 0.0174(13) 0.0030(10) -0.0006(10) 0.0036(10)
C10 0.0245(15) 0.0133(12) 0.0202(14) 0.0009(11) -0.0014(11) 0.0007(11)
C6 0.0375(19) 0.0166(14) 0.0326(17) -0.0063(12) -0.0019(14) -0.0002(12)
C21 0.0196(14) 0.0232(14) 0.0251(15) -0.0140(12) 0.0090(11) -0.0072(11)
C13 0.0155(12) 0.0118(11) 0.0126(12) -0.0015(9) -0.0010(9) 0.0010(10)
C20 0.0244(16) 0.0239(15) 0.0297(16) 0.0075(12) 0.0084(12) 0.0031(12)
C1 0.0288(16) 0.0243(15) 0.0159(13) -0.0020(11) 0.0035(11) 0.0086(12)
C35 0.0224(14) 0.0202(13) 0.0158(13) 0.0030(11) -0.0031(11) 0.0046(11)
C32 0.0238(15) 0.0238(15) 0.0246(15) -0.0004(12) 0.0055(12) 0.0054(12)
C8 0.0259(16) 0.0205(15) 0.0347(17) -0.0062(13) 0.0016(13) -0.0058(12)
C28 0.0350(18) 0.0186(14) 0.0308(16) -0.0022(12) 0.0133(14) 0.0036(12)
C22 0.0403(19) 0.0353(17) 0.0242(16) -0.0068(14) 0.0124(14) -0.0213(15)
C5 0.0280(16) 0.0161(13) 0.0231(15) -0.0066(11) -0.0014(12) -0.0003(11)
C3 0.0328(18) 0.0326(17) 0.0289(17) 0.0004(14) 0.0088(14) 0.0145(14)
C17 0.0195(15) 0.0365(17) 0.0249(15) 0.0028(13) 0.0049(12) 0.0054(13)
C4 0.044(2) 0.0352(18) 0.0170(15) -0.0049(13) 0.0045(14) 0.0116(15)
C18 0.0201(16) 0.046(2) 0.0400(19) 0.0068(16) 0.0152(14) 0.0005(14)
C26 0.0187(15) 0.0406(19) 0.043(2) -0.0224(16) 0.0078(14) 0.0004(13)
C7 0.0356(18) 0.0258(16) 0.0294(17) -0.0074(13) -0.0114(14) 0.0005(14)
C29 0.042(2) 0.0298(17) 0.048(2) -0.0025(16) 0.0275(17) 0.0072(15)
C19 0.0314(18) 0.0389(19) 0.042(2) 0.0153(16) 0.0180(16) -0.0011(15)
C30 0.0333(19) 0.0314(18) 0.053(2) 0.0008(16) 0.0196(17) 0.0145(15)
C2 0.0295(17) 0.0303(17) 0.0258(16) -0.0001(13) 0.0098(13) 0.0033(13)
C31 0.0330(18) 0.0281(16) 0.0372(18) 0.0046(14) 0.0090(15) 0.0144(14)
C25 0.0220(18) 0.075(3) 0.067(3) -0.051(3) 0.0192(18) -0.0186(18)
C37 0.033(2) 0.061(3) 0.0307(18) 0.0091(17) 0.0035(15) 0.0028(17)
C24 0.057(3) 0.081(3) 0.063(3) -0.043(3) 0.043(2) -0.053(3)
C23 0.076(3) 0.061(3) 0.042(2) -0.020(2) 0.034(2) -0.050(2)
C3S 0.041(2) 0.033(3) 0.041(4) 0.010(2) 0.012(2) -0.008(2)
O1S 0.045(2) 0.038(2) 0.053(3) 0.004(2) 0.014(2) 0.0043(19)
C2S 0.040(3) 0.054(3) 0.059(3) 0.013(3) 0.026(3) 0.000(3)
C4S 0.049(4) 0.050(4) 0.053(4) 0.022(3) -0.007(3) -0.014(3)
C5S 0.100(6) 0.053(3) 0.081(5) -0.020(4) 0.069(4) -0.023(4)
C5T 0.051(5) 0.042(5) 0.042(4) 0.003(4) 0.034(4) -0.016(4)

loop_
_atom_type_symbol
_atom_type_description
_atom_type_scat_dispersion_real
_atom_type_scat_dispersion_imag
_atom_type_scat_source
C C 0.0033 0.0016 'International Tables Vol C Tables 4.2.6.8 and 6.1.1.4'
H H 0.0000 0.0000 'International Tables Vol C Tables 4.2.6.8 and 6.1.1.4'
Cl Cl 0.1484 0.1585 'International Tables Vol C Tables 4.2.6.8 and 6.1.1.4'
N N 0.0061 0.0033 'International Tables Vol C Tables 4.2.6.8 and 6.1.1.4'
O O 0.0106 0.0060 'International Tables Vol C Tables 4.2.6.8 and 6.1.1.4'
P P 0.1023 0.0942 'International Tables Vol C Tables 4.2.6.8 and 6.1.1.4'
Pd Pd -0.9988 1.0072 'International Tables Vol C Tables 4.2.6.8 and 6.1.1.4'

loop_
_geom_angle_atom_site_label_1
_geom_angle_atom_site_label_2
_geom_angle_atom_site_label_3
_geom_angle
_geom_angle_site_symmetry_1
_geom_angle_site_symmetry_3
_geom_angle_publ_flag
P1 Pd1 C12 105.63(6) . . ?
P1 Pd1 C13 84.55(6) . . ?
C34 Pd1 P1 114.71(8) . . ?
C34 Pd1 C12 131.42(10) . . ?
C34 Pd1 C33 39.43(11) . . ?
C34 Pd1 C13 160.51(10) . . ?
C33 Pd1 P1 154.07(8) . . ?
C33 Pd1 C12 98.15(10) . . ?
C33 Pd1 C13 121.37(10) . . ?
C13 Pd1 C12 32.29(9) . . ?
C9 P1 Pd1 101.97(9) . . ?
C9 P1 C1 104.93(13) . . ?
C9 P1 C5 103.70(13) . . ?
C1 P1 Pd1 115.80(10) . . ?
C5 P1 Pd1 114.89(10) . . ?
C5 P1 C1 113.42(14) . . ?
C35 O2 C36 108.6(2) . . ?
C14 N4 N3 105.7(2) . . ?
N4 N3 C27 118.3(2) . . ?
C12 N3 N4 113.0(2) . . ?
C12 N3 C27 128.6(2) . . ?
N2 N1 C9 112.2(2) . . ?
N2 N1 C13 118.6(2) . . ?
C9 N1 C13 129.2(2) . . ?
C11 N2 N1 104.1(2) . . ?
C33 C34 Pd1 72.25(15) . . ?
C33 C34 C35 106.9(2) . . ?
C35 C34 Pd1 106.81(18) . . ?
N4 C14 C15 120.4(2) . . ?
N4 C14 C13 110.5(2) . . ?
C13 C14 C15 129.1(2) . . ?
C16 C15 C14 120.9(2) . . ?
C20 C15 C14 119.6(2) . . ?
C20 C15 C16 119.5(3) . . ?
C17 C16 C15 120.0(3) . . ?
N3 C12 Pd1 101.08(17) . . ?
N3 C12 C21 124.8(2) . . ?
N3 C12 C13 105.4(2) . . ?
C21 C12 Pd1 106.67(17) . . ?
C13 C12 Pd1 63.85(14) . . ?
C13 C12 C21 129.5(3) . . ?
N1 C9 P1 117.31(19) . . ?
N1 C9 C10 106.1(2) . . ?
C10 C9 P1 136.2(2) . . ?
O2 C36 C33 108.6(2) . . ?
O3 C36 O2 119.0(3) . . ?
O3 C36 C33 132.4(3) . . ?
N2 C11 C10 112.4(2) . . ?
C32 C27 N3 118.7(3) . . ?
C32 C27 C28 121.4(3) . . ?
C28 C27 N3 119.8(3) . . ?
C34 C33 Pd1 68.33(15) . . ?
C34 C33 C36 107.1(2) . . ?
C36 C33 Pd1 105.51(18) . . ?
C9 C10 C11 105.2(2) . . ?
C22 C21 C12 118.9(3) . . ?
C22 C21 C26 119.7(3) . . ?
C26 C21 C12 121.5(3) . . ?
N1 C13 Pd1 106.36(16) . . ?
N1 C13 C14 126.0(2) . . ?
C14 C13 Pd1 96.15(16) . . ?
C12 C13 Pd1 83.86(15) . . ?
C12 C13 N1 125.1(2) . . ?
C12 C13 C14 105.4(2) . . ?
C19 C20 C15 119.8(3) . . ?
C3 C1 P1 114.8(2) . . ?
C4 C1 P1 109.4(2) . . ?
C4 C1 C3 110.0(2) . . ?
C2 C1 P1 105.42(19) . . ?
C2 C1 C3 108.5(3) . . ?
C2 C1 C4 108.6(3) . . ?
O2 C35 C34 108.4(2) . . ?
O1 C35 O2 120.3(3) . . ?
O1 C35 C34 131.3(3) . . ?
C27 C32 C31 118.9(3) . . ?
C27 C28 C29 118.8(3) . . ?
C23 C22 C21 120.0(4) . . ?
C6 C5 P1 114.3(2) . . ?
C6 C5 C8 109.7(3) . . ?
C6 C5 C7 109.9(2) . . ?
C8 C5 P1 106.39(19) . . ?
C8 C5 C7 108.0(3) . . ?
C7 C5 P1 108.3(2) . . ?
C18 C17 C16 120.1(3) . . ?
C17 C18 C19 120.1(3) . . ?
C21 C26 C25 118.9(4) . . ?
C30 C29 C28 120.5(3) . . ?
C20 C19 C18 120.5(3) . . ?
C31 C30 C29 119.9(3) . . ?
C30 C31 C32 120.5(3) . . ?
C24 C25 C26 121.0(4) . . ?
Cl1 C37 Cl2 112.5(2) . . ?
C25 C24 C23 120.2(4) . . ?
C24 C23 C22 120.2(4) . . ?
O1S C3S C4S 116.3(9) . . ?
C2S O1S C3S 117.3(7) . . ?
O1S C2S C5S 140.5(7) . . ?
O1S C2S C5T 99.0(6) . . ?
C3S C4S C3S 6(2) 3_566 . ?
C3S C4S O1S 58.2(6) 3_566 3_566 ?
C3S C4S C2S 108.9(9) 3_566 3_566 ?
C3S C4S C5S 154.5(11) . 3_566 ?
C3S C4S C5S 149.3(13) 3_566 3_566 ?
O1S C4S C3S 59.9(6) 3_566 . ?
O1S C4S C5S 102.7(5) 3_566 3_566 ?
C2S C4S C3S 111.8(7) 3_566 . ?
C2S C4S O1S 52.8(4) 3_566 3_566 ?
C2S C4S C5S 50.5(4) 3_566 3_566 ?

loop_
_geom_bond_atom_site_label_1
_geom_bond_atom_site_label_2
_geom_bond_distance
_geom_bond_site_symmetry_2
_geom_bond_publ_flag
Pd1 P1 2.3051(8) . ?
Pd1 C34 2.081(3) . ?
Pd1 C12 2.622(3) . ?
Pd1 C33 2.133(3) . ?
Pd1 C13 2.367(3) . ?
P1 C9 1.803(3) . ?
P1 C1 1.873(3) . ?
P1 C5 1.873(3) . ?
Cl2 C37 1.757(4) . ?
Cl1 C37 1.752(4) . ?
O2 C36 1.406(3) . ?
O2 C35 1.398(3) . ?
O3 C36 1.200(3) . ?
O1 C35 1.195(4) . ?
N4 N3 1.368(3) . ?
N4 C14 1.330(3) . ?
N3 C12 1.358(3) . ?
N3 C27 1.434(3) . ?
N1 N2 1.365(3) . ?
N1 C9 1.371(3) . ?
N1 C13 1.427(3) . ?
N2 C11 1.334(4) . ?
C34 C33 1.422(4) . ?
C34 C35 1.467(4) . ?
C14 C15 1.474(4) . ?
C14 C13 1.431(4) . ?
C15 C16 1.393(4) . ?
C15 C20 1.392(4) . ?
C16 C17 1.387(4) . ?
C12 C21 1.472(4) . ?
C12 C13 1.409(4) . ?
C9 C10 1.381(4) . ?
C36 C33 1.458(4) . ?
C11 C10 1.399(4) . ?
C27 C32 1.383(4) . ?
C27 C28 1.385(4) . ?
C6 C5 1.533(4) . ?
C21 C22 1.390(5) . ?
C21 C26 1.396(4) . ?
C20 C19 1.380(5) . ?
C1 C3 1.538(4) . ?
C1 C4 1.537(4) . ?
C1 C2 1.536(4) . ?
C32 C31 1.388(4) . ?
C8 C5 1.534(4) . ?
C28 C29 1.386(4) . ?
C22 C23 1.389(5) . ?
C5 C7 1.536(4) . ?
C17 C18 1.375(5) . ?
C18 C19 1.383(5) . ?
C26 C25 1.398(5) . ?
C29 C30 1.385(5) . ?
C30 C31 1.381(5) . ?
C25 C24 1.366(7) . ?
C24 C23 1.374(7) . ?
C3S O1S 1.411(9) . ?
C3S C4S 1.541(9) . ?
O1S C2S 1.336(6) . ?
C2S C5S 1.467(7) . ?
C2S C5T 1.606(8) . ?
C4S C5S 1.858(11) 3_566 ?
